data_2227494
loop_
_publ_author_name
'Hemamalini, Madhukar'
'Fun, Hoong-Kun'

_publ_section_title
;
 2-Amino-5-chloropyridinium (<i>Z</i>)-3-carboxyprop-2-enoate
 0.25-hydrate
;
_journal_coeditor_code HB5596
_journal_issue 9
_journal_name_full 'Acta Crystallographica Section E'
_journal_page_first o2457
_journal_page_last o2458
_journal_paper_doi 10.1107/S1600536810033507
_journal_volume 66
_journal_year 2010
_chemical_formula_iupac 'C5 H6 Cl N2 +, C4 H3 O4 -, 0.25H2 O'
_chemical_formula_moiety 'C5 H6 Cl N2 +, C4 H3 O4 -, 0.25(H2 O)'
_chemical_formula_sum 'C9 H9.5 Cl N2 O4.25'
_chemical_formula_weight 249.14
_chemical_name_systematic
;
2-Amino-5-chloropyridinium (<i>Z</i>)-3-carboxyprop-2-enoate 0.25-hydrate
;
_space_group_IT_number 43
_symmetry_cell_setting orthorhombic
_symmetry_space_group_name_Hall 'F 2 -2d'
_symmetry_space_group_name_H-M 'F d d 2'
_atom_sites_solution_hydrogens geom
_atom_sites_solution_primary direct
_atom_sites_solution_secondary difmap
_audit_creation_method SHELXL-97
_cell_angle_alpha 90.00
_cell_angle_beta 90.00
_cell_angle_gamma 90.00
_cell_formula_units_Z 16
_cell_length_a 23.899(4)
_cell_length_b 48.298(8)
_cell_length_c 3.7314(7)
_cell_measurement_reflns_used 2106
_cell_measurement_temperature 100.00(10)
_cell_measurement_theta_max 30.22
_cell_measurement_theta_min 3.05
_cell_volume 4307.1(13)
_computing_cell_refinement 'SAINT (Bruker, 2009)'
_computing_data_collection 'APEX2 (Bruker, 2009)'
_computing_data_reduction 'SAINT (Bruker, 2009)'
_computing_molecular_graphics 'SHELXTL (Sheldrick, 2008)'
_computing_publication_material 'SHELXTL (Sheldrick, 2008) and PLATON (Spek, 2009)'
_computing_structure_refinement 'SHELXTL (Sheldrick, 2008)'
_computing_structure_solution 'SHELXTL (Sheldrick, 2008)'
_diffrn_ambient_temperature 100.00(10)
_diffrn_measured_fraction_theta_full 0.992
_diffrn_measured_fraction_theta_max 0.992
_diffrn_measurement_device_type 'Bruker APEXII DUO CCD'
_diffrn_measurement_method '\f and \w scans'
_diffrn_radiation_monochromator graphite
_diffrn_radiation_source 'fine-focus sealed tube'
_diffrn_radiation_type MoK\a
_diffrn_radiation_wavelength 0.71073
_diffrn_reflns_av_R_equivalents 0.0370
_diffrn_reflns_av_sigmaI/netI 0.0525
_diffrn_reflns_limit_h_max 19
_diffrn_reflns_limit_h_min -35
_diffrn_reflns_limit_k_max 72
_diffrn_reflns_limit_k_min -72
_diffrn_reflns_limit_l_max 5
_diffrn_reflns_limit_l_min -5
_diffrn_reflns_number 8113
_diffrn_reflns_theta_full 32.11
_diffrn_reflns_theta_max 32.11
_diffrn_reflns_theta_min 3.05
_diffrn_standards_number 0
_exptl_absorpt_coefficient_mu 0.358
_exptl_absorpt_correction_T_max 0.976
_exptl_absorpt_correction_T_min 0.739
_exptl_absorpt_correction_type multi-scan
_exptl_absorpt_process_details '(SADABS; Bruker, 2009)'
_exptl_crystal_colour colourless
_exptl_crystal_density_diffrn 1.537
_exptl_crystal_density_method 'not measured'
_exptl_crystal_description needle
_exptl_crystal_F_000 2056
_exptl_crystal_size_max 0.90
_exptl_crystal_size_mid 0.09
_exptl_crystal_size_min 0.07
_refine_diff_density_max 0.280
_refine_diff_density_min -0.283
_refine_ls_abs_structure_details 'Flack (1983), 1354 Fridel pairs'
_refine_ls_abs_structure_Flack 0.03(8)
_refine_ls_extinction_method none
_refine_ls_goodness_of_fit_ref 1.077
_refine_ls_hydrogen_treatment constr
_refine_ls_matrix_type full
_refine_ls_number_parameters 151
_refine_ls_number_reflns 3485
_refine_ls_number_restraints 1
_refine_ls_restrained_S_all 1.076
_refine_ls_R_factor_all 0.0610
_refine_ls_R_factor_gt 0.0478
_refine_ls_shift/su_max_lt 0.001
_refine_ls_shift/su_mean 0.000
_refine_ls_structure_factor_coef Fsqd
_refine_ls_weighting_details 'calc w=1/[\s^2^(Fo^2^)+(0.0339P)^2^+6.9914P] where P=(Fo^2^+2Fc^2^)/3'
_refine_ls_weighting_scheme calc
_refine_ls_wR_factor_gt 0.1025
_refine_ls_wR_factor_ref 0.1090
_reflns_number_gt 2896
_reflns_number_total 3485
_reflns_threshold_expression I>2\s(I)
_cod_data_source_file hb5596.cif
_cod_data_source_block I
_cod_original_formula_sum 'C9 H9.50 Cl N2 O4.25'
_cod_database_code 2227494
_cod_database_fobs_code 2227494

loop_
_symmetry_equiv_pos_as_xyz
'x, y, z'
'-x, -y, z'
'x+1/4, -y+1/4, z+1/4'
'-x+1/4, y+1/4, z+1/4'
'x, y+1/2, z+1/2'
'-x, -y+1/2, z+1/2'
'x+1/4, -y+3/4, z+3/4'
'-x+1/4, y+3/4, z+3/4'
'x+1/2, y, z+1/2'
'-x+1/2, -y, z+1/2'
'x+3/4, -y+1/4, z+3/4'
'-x+3/4, y+1/4, z+3/4'
'x+1/2, y+1/2, z'
'-x+1/2, -y+1/2, z'
'x+3/4, -y+3/4, z+1/4'
'-x+3/4, y+3/4, z+1/4'

loop_
_atom_site_type_symbol
_atom_site_label
_atom_site_fract_x
_atom_site_fract_y
_atom_site_fract_z
_atom_site_U_iso_or_equiv
_atom_site_adp_type
_atom_site_calc_flag
_atom_site_refinement_flags
_atom_site_occupancy
_atom_site_disorder_assembly
_atom_site_disorder_group
Cl Cl1 0.69696(2) 0.016473(11) 0.8123(2) 0.03527(16) Uani d . 1 . .
N N1 0.55035(7) 0.05354(4) 0.7539(6) 0.0249(4) Uani d . 1 . .
H H1N1 0.5183 0.0512 0.6816 0.030 Uiso d R 1 . .
N N2 0.51706(8) 0.09744(4) 0.8771(6) 0.0314(5) Uani d . 1 . .
H H1N2 0.4843 0.0922 0.8093 0.038 Uiso calc R 1 . .
H H2N2 0.5223 0.1141 0.9500 0.038 Uiso calc R 1 . .
C C1 0.59109(8) 0.03419(4) 0.7366(7) 0.0247(4) Uani d . 1 . .
H H1A 0.5830 0.0164 0.6549 0.030 Uiso calc R 1 . .
C C2 0.64399(8) 0.04084(4) 0.8395(7) 0.0238(4) Uani d . 1 . .
C C3 0.65571(9) 0.06771(4) 0.9713(6) 0.0252(4) Uani d . 1 . .
H H3A 0.6917 0.0723 1.0464 0.030 Uiso calc R 1 . .
C C4 0.61411(9) 0.08674(4) 0.9871(6) 0.0251(4) Uani d . 1 . .
H H4A 0.6215 0.1044 1.0751 0.030 Uiso calc R 1 . .
C C5 0.55917(8) 0.07983(4) 0.8695(6) 0.0243(4) Uani d . 1 . .
O O1 0.44806(7) 0.03654(4) 0.5270(6) 0.0387(4) Uani d . 1 . .
O O2 0.41927(7) 0.08014(4) 0.4907(5) 0.0368(4) Uani d . 1 . .
O O3 0.34524(7) 0.10600(3) 0.1851(5) 0.0331(4) Uani d . 1 . .
H H1O3 0.3779 0.0991 0.2975 0.050 Uiso d R 1 . .
O O4 0.26906(7) 0.09571(3) -0.1213(6) 0.0354(4) Uani d . 1 . .
C C6 0.41315(9) 0.05435(5) 0.4340(7) 0.0314(5) Uani d . 1 . .
C C7 0.36132(9) 0.04403(5) 0.2533(7) 0.0309(5) Uani d . 1 . .
H H7A 0.3578 0.0249 0.2461 0.037 Uiso calc R 1 . .
C C8 0.31932(9) 0.05795(5) 0.1004(7) 0.0289(5) Uani d . 1 . .
H H8A 0.2910 0.0468 0.0086 0.035 Uiso calc R 1 . .
C C9 0.30996(9) 0.08816(5) 0.0515(7) 0.0280(5) Uani d . 1 . .
O O1W 0.5000 0.0000 0.0840(17) 0.0348(11) Uani d SP 0.50 . .
H H1W1 0.4736 0.0067 0.1941 0.052 Uiso d PR 0.50 . .

loop_
_atom_site_aniso_label
_atom_site_aniso_U_11
_atom_site_aniso_U_22
_atom_site_aniso_U_33
_atom_site_aniso_U_12
_atom_site_aniso_U_13
_atom_site_aniso_U_23
Cl1 0.0224(2) 0.0272(2) 0.0563(4) 0.00083(19) 0.0022(3) 0.0053(3)
N1 0.0196(7) 0.0327(8) 0.0223(10) -0.0017(6) -0.0009(8) 0.0005(7)
N2 0.0242(8) 0.0334(9) 0.0365(13) 0.0029(7) -0.0077(9) -0.0069(9)
C1 0.0244(9) 0.0272(9) 0.0225(11) -0.0014(7) 0.0012(9) 0.0035(8)
C2 0.0208(8) 0.0274(8) 0.0232(11) 0.0006(7) 0.0015(9) 0.0062(9)
C3 0.0212(9) 0.0319(10) 0.0224(11) -0.0026(7) -0.0018(8) 0.0038(9)
C4 0.0253(9) 0.0296(9) 0.0206(11) -0.0029(7) -0.0013(8) 0.0007(9)
C5 0.0232(9) 0.0323(9) 0.0175(11) -0.0003(7) -0.0022(9) 0.0014(9)
O1 0.0255(7) 0.0530(9) 0.0376(11) -0.0024(7) -0.0090(8) 0.0088(10)
O2 0.0282(8) 0.0445(9) 0.0377(11) -0.0109(7) -0.0125(8) 0.0055(8)
O3 0.0286(8) 0.0378(8) 0.0329(10) -0.0097(6) -0.0083(7) 0.0059(7)
O4 0.0291(8) 0.0396(8) 0.0376(11) -0.0043(7) -0.0123(8) 0.0101(8)
C6 0.0231(10) 0.0481(13) 0.0231(12) -0.0091(9) -0.0039(9) 0.0069(10)
C7 0.0266(10) 0.0370(11) 0.0293(13) -0.0111(8) -0.0072(10) 0.0117(10)
C8 0.0238(9) 0.0372(10) 0.0256(12) -0.0113(8) -0.0061(9) 0.0117(10)
C9 0.0238(9) 0.0360(10) 0.0241(12) -0.0067(8) -0.0006(9) 0.0062(10)
O1W 0.033(2) 0.0282(19) 0.043(3) 0.0037(17) 0.000 0.000

loop_
_atom_type_symbol
_atom_type_description
_atom_type_scat_dispersion_real
_atom_type_scat_dispersion_imag
_atom_type_scat_source
C C 0.0033 0.0016 'International Tables Vol C Tables 4.2.6.8 and 6.1.1.4'
H H 0.0000 0.0000 'International Tables Vol C Tables 4.2.6.8 and 6.1.1.4'
N N 0.0061 0.0033 'International Tables Vol C Tables 4.2.6.8 and 6.1.1.4'
O O 0.0106 0.0060 'International Tables Vol C Tables 4.2.6.8 and 6.1.1.4'
Cl Cl 0.1484 0.1585 'International Tables Vol C Tables 4.2.6.8 and 6.1.1.4'

loop_
_geom_angle_atom_site_label_1
_geom_angle_atom_site_label_2
_geom_angle_atom_site_label_3
_geom_angle_site_symmetry_1
_geom_angle_site_symmetry_3
_geom_angle
_geom_angle_publ_flag
C1 N1 C5 . . 123.39(18) ?
C1 N1 H1N1 . . 124.1 ?
C5 N1 H1N1 . . 112.3 ?
C5 N2 H1N2 . . 120.0 ?
C5 N2 H2N2 . . 120.0 ?
H1N2 N2 H2N2 . . 120.0 ?
N1 C1 C2 . . 119.54(19) ?
N1 C1 H1A . . 120.2 ?
C2 C1 H1A . . 120.2 ?
C1 C2 C3 . . 119.90(19) ?
C1 C2 Cl1 . . 120.18(17) ?
C3 C2 Cl1 . . 119.92(15) ?
C4 C3 C2 . . 119.45(19) ?
C4 C3 H3A . . 120.3 ?
C2 C3 H3A . . 120.3 ?
C3 C4 C5 . . 120.3(2) ?
C3 C4 H4A . . 119.9 ?
C5 C4 H4A . . 119.9 ?
N2 C5 N1 . . 119.47(19) ?
N2 C5 C4 . . 123.1(2) ?
N1 C5 C4 . . 117.41(18) ?
C9 O3 H1O3 . . 117.9 ?
O1 C6 O2 . . 123.5(2) ?
O1 C6 C7 . . 116.7(2) ?
O2 C6 C7 . . 119.8(2) ?
C8 C7 C6 . . 130.3(2) ?
C8 C7 H7A . . 114.8 ?
C6 C7 H7A . . 114.8 ?
C7 C8 C9 . . 131.2(2) ?
C7 C8 H8A . . 114.4 ?
C9 C8 H8A . . 114.4 ?
O4 C9 O3 . . 121.3(2) ?
O4 C9 C8 . . 118.4(2) ?
O3 C9 C8 . . 120.2(2) ?

loop_
_geom_bond_atom_site_label_1
_geom_bond_atom_site_label_2
_geom_bond_site_symmetry_2
_geom_bond_distance
_geom_bond_publ_flag
Cl1 C2 . 1.731(2) ?
N1 C1 . 1.351(3) ?
N1 C5 . 1.357(3) ?
N1 H1N1 . 0.8196 ?
N2 C5 . 1.318(3) ?
N2 H1N2 . 0.8600 ?
N2 H2N2 . 0.8600 ?
C1 C2 . 1.360(3) ?
C1 H1A . 0.9300 ?
C2 C3 . 1.416(3) ?
C3 C4 . 1.355(3) ?
C3 H3A . 0.9300 ?
C4 C5 . 1.424(3) ?
C4 H4A . 0.9300 ?
O1 C6 . 1.248(3) ?
O2 C6 . 1.272(3) ?
O3 C9 . 1.304(3) ?
O3 H1O3 . 0.9462 ?
O4 C9 . 1.226(3) ?
C6 C7 . 1.496(3) ?
C7 C8 . 1.336(3) ?
C7 H7A . 0.9300 ?
C8 C9 . 1.488(3) ?
C8 H8A . 0.9300 ?
O1W H1W1 . 0.8190 ?

loop_
_geom_hbond_atom_site_label_D
_geom_hbond_atom_site_label_H
_geom_hbond_atom_site_label_A
_geom_hbond_site_symmetry_A
_geom_hbond_distance_DH
_geom_hbond_distance_HA
_geom_hbond_distance_DA
_geom_hbond_angle_DHA
_geom_hbond_publ_flag
N1 H1N1 O1 . 0.82 1.91 2.714(3) 166 yes
N2 H1N2 O2 . 0.86 2.04 2.870(3) 161 yes
N2 H2N2 O4 17_556 0.86 2.05 2.902(3) 169 yes
O3 H1O3 O2 . 0.95 1.53 2.447(2) 162 yes
O1W H1W1 O1 . 0.82 2.00 2.718(4) 146 yes
C3 H3A O4 9_556 0.93 2.50 3.388(3) 160 yes
C4 H4A O3 17_556 0.93 2.42 3.263(3) 151 yes

loop_
_geom_torsion_atom_site_label_1
_geom_torsion_atom_site_label_2
_geom_torsion_atom_site_label_3
_geom_torsion_atom_site_label_4
_geom_torsion_site_symmetry_1
_geom_torsion_site_symmetry_2
_geom_torsion_site_symmetry_3
_geom_torsion_site_symmetry_4
_geom_torsion
_geom_torsion_publ_flag
C5 N1 C1 C2 . . . . 0.2(3) ?
N1 C1 C2 C3 . . . . 1.4(3) ?
N1 C1 C2 Cl1 . . . . -178.96(18) ?
C1 C2 C3 C4 . . . . -1.2(4) ?
Cl1 C2 C3 C4 . . . . 179.14(19) ?
C2 C3 C4 C5 . . . . -0.5(4) ?
C1 N1 C5 N2 . . . . 179.8(2) ?
C1 N1 C5 C4 . . . . -1.9(3) ?
C3 C4 C5 N2 . . . . -179.8(2) ?
C3 C4 C5 N1 . . . . 2.0(3) ?
O1 C6 C7 C8 . . . . -174.0(3) ?
O2 C6 C7 C8 . . . . 7.2(4) ?
C6 C7 C8 C9 . . . . 1.2(5) ?
C7 C8 C9 O4 . . . . 175.2(3) ?
C7 C8 C9 O3 . . . . -3.6(4) ?
